data_4301794
loop_
_publ_author_name
'Patrick E. Ryan'
'Christophe Lescop'
'Dominic Lalibert\'e'
'Tamara Hamilton'
'Thierry Maris'
'James D. Wuest'

_publ_contact_author_address
;
D\'epartement de Chimie, 
Universit\'e de Montr\'eal,
Montr\'eal, Qu\'ebec H3C 3J7, Canada
;
_publ_contact_author_email james.d.wuest@umontreal.ca
_publ_contact_author_fax '1 (514) 340-5290'
_publ_contact_author_name 'James D. Wuest'
_publ_contact_author_phone '1 (514) 340-5178'
_publ_section_title
;
Engineering New Metal-Organic Frameworks Built from Flexible Tetrapyridines
Coordinated to Cu(II) and Cu(I)
;
_journal_name_full 'Inorganic Chemistry'
_journal_page_first 2793
_journal_page_last 2807
_journal_paper_doi 10.1021/ic8019809
_journal_volume 48
_journal_year 2009
_chemical_compound_source 'Synthesized by the authors. See text'
_chemical_formula_moiety '3(C53 H48 N4 O4), 4(Cu (N O3)2), 4(H2 O)'
_chemical_formula_sum 'C159 H152 Cu4 N20 O40'
_chemical_formula_weight 3237.17
_chemical_name_systematic
; 
 ? 
;
_space_group_IT_number 219
_symmetry_cell_setting cubic
_symmetry_space_group_name_Hall 'F -4a 2 3'
_symmetry_space_group_name_H-M 'F -4 3 c'
_atom_sites_solution_hydrogens geom
_atom_sites_solution_primary direct
_atom_sites_solution_secondary difmap
_audit_creation_method SHELXL97
_cell_angle_alpha 90.00
_cell_angle_beta 90.00
_cell_angle_gamma 90.00
_cell_formula_units_Z 8
_cell_length_a 31.7641(11)
_cell_length_b 31.7641(11)
_cell_length_c 31.7641(11)
_cell_measurement_reflns_used 4828
_cell_measurement_temperature 223(2)
_cell_measurement_theta_max 49.05
_cell_measurement_theta_min 2.78
_cell_volume 32048.6(19)
_computing_cell_refinement 'SAINT V6.35A (Bruker AXS, 2002)'
_computing_data_collection 'SMART v5.059 (Bruker, 1999)'
_computing_data_reduction 'SAINT V6.35A (Bruker AXS, 2002)'
_computing_molecular_graphics 'ATOMS (Dowty, 2003)'
_computing_publication_material 'UdMX (Maris, 2004)'
_computing_structure_refinement 'SHELXL97 (Sheldrick, 2008)'
_computing_structure_solution 'SHELXS97 (Sheldrick, 2008)'
_diffrn_ambient_temperature 223(2)
_diffrn_detector_area_resol_mean 5.5
_diffrn_measured_fraction_theta_full 1.000
_diffrn_measured_fraction_theta_max 1.000
_diffrn_measurement_device_type 'Bruker AXS Smart 2k/Platform'
_diffrn_measurement_method \w
_diffrn_radiation_monochromator graphite
_diffrn_radiation_source 'X-ray Sealed Tube'
_diffrn_radiation_type CuK\a
_diffrn_radiation_wavelength 1.54178
_diffrn_reflns_av_R_equivalents 0.045
_diffrn_reflns_av_sigmaI/netI 0.0328
_diffrn_reflns_limit_h_max 38
_diffrn_reflns_limit_h_min -38
_diffrn_reflns_limit_k_max 38
_diffrn_reflns_limit_k_min -38
_diffrn_reflns_limit_l_max 38
_diffrn_reflns_limit_l_min -38
_diffrn_reflns_number 64326
_diffrn_reflns_theta_full 69.99
_diffrn_reflns_theta_max 69.99
_diffrn_reflns_theta_min 2.78
_diffrn_standards_decay_% 0.00
_diffrn_standards_interval_time 1440
_diffrn_standards_number 4828
_exptl_absorpt_coefficient_mu 1.295
_exptl_absorpt_correction_T_max 0.8500
_exptl_absorpt_correction_T_min 0.7800
_exptl_absorpt_correction_type multi-scan
_exptl_absorpt_process_details 'Sadabs Sheldrick, 2002)'
_exptl_crystal_colour Colorless
_exptl_crystal_density_diffrn 1.342
_exptl_crystal_density_method 'not measured'
_exptl_crystal_description block
_exptl_crystal_F_000 13456
_exptl_crystal_size_max 0.19
_exptl_crystal_size_mid 0.15
_exptl_crystal_size_min 0.11
_refine_diff_density_max 0.509
_refine_diff_density_min -0.266
_refine_diff_density_rms 0.064
_refine_ls_abs_structure_details 'Flack H D (1983), 1200 Friedel Pairs'
_refine_ls_abs_structure_Flack 0.11(7)
_refine_ls_extinction_method none
_refine_ls_goodness_of_fit_ref 1.030
_refine_ls_hydrogen_treatment constr
_refine_ls_matrix_type full
_refine_ls_number_parameters 163
_refine_ls_number_reflns 2566
_refine_ls_number_restraints 15
_refine_ls_restrained_S_all 1.043
_refine_ls_R_factor_all 0.0643
_refine_ls_R_factor_gt 0.0628
_refine_ls_shift/su_max 0.011
_refine_ls_shift/su_mean 0.002
_refine_ls_structure_factor_coef Fsqd
_refine_ls_weighting_details 'calc w=1/[\s^2^(Fo^2^)+(0.1013P)^2^] where P=(Fo^2^+2Fc^2^)/3'
_refine_ls_weighting_scheme calc
_refine_ls_wR_factor_gt 0.1502
_refine_ls_wR_factor_ref 0.1506
_reflns_number_gt 1974
_reflns_number_total 2566
_reflns_threshold_expression I>2\s(I)
_cod_data_source_file ic8019809_si_001_8.cif
_cod_data_source_block jiw667
_cod_depositor_comments
;
The following automatic conversions were performed:
'_symmetry_cell_setting' value 'Cubic' changed to 'cubic' according to
'/home/saulius/struct/CIF-dictionaries/cif_core.dic' dictionary named
'cif_core.dic' version 2.4.1 from 2010-06-29.

'_geom_bond_publ_flag'
value 'Y' changed to 'y' according to
'/home/saulius/struct/CIF-dictionaries/cif_core.dic' dictionary named
'cif_core.dic' version 2.4.1 from 2010-06-29 (55
times).

'_geom_angle_publ_flag' value 'Y' changed to 'y' according to
'/home/saulius/struct/CIF-dictionaries/cif_core.dic' dictionary named
'cif_core.dic' version 2.4.1 from 2010-06-29 (45
times).

'_geom_torsion_publ_flag' value 'Y' changed to 'y' according to
'/home/saulius/struct/CIF-dictionaries/cif_core.dic' dictionary named
'cif_core.dic' version 2.4.1 from 2010-06-29 (43 times).

Automatic conversion script
Id: cif_fix_enum 1527 2010-12-29 10:47:43Z saulius 
;
_cod_original_sg_symbol_Hall 'F -4c 2 3'
_cod_database_code 4301794

loop_
_symmetry_equiv_pos_as_xyz
'x, y, z'
'y, -x, -z+1/2'
'-x, -y, z'
'-y, x, -z+1/2'
'x, -y, -z'
'-y, -x, z+1/2'
'-x, y, -z'
'y, x, z+1/2'
'z, x, y'
'x, -z, -y+1/2'
'-z, -x, y'
'-x, z, -y+1/2'
'z, -x, -y'
'-x, -z, y+1/2'
'-z, x, -y'
'x, z, y+1/2'
'y, z, x'
'z+1/2, y, x'
'z+1/2, -y, -x'
'-z+1/2, -y, x'
'-z+1/2, y, -x'
'y, -z+1/2, -x+1/2'
'-y, -z+1/2, x+1/2'
'-y, z+1/2, -x+1/2'
'x, y+1/2, z+1/2'
'y, -x+1/2, -z+1'
'-x, -y+1/2, z+1/2'
'-y, x+1/2, -z+1'
'x, -y+1/2, -z+1/2'
'-y, -x+1/2, z+1'
'-x, y+1/2, -z+1/2'
'y, x+1/2, z+1'
'z, x+1/2, y+1/2'
'x, -z+1/2, -y+1'
'-z, -x+1/2, y+1/2'
'-x, z+1/2, -y+1'
'z, -x+1/2, -y+1/2'
'-x, -z+1/2, y+1'
'-z, x+1/2, -y+1/2'
'x, z+1/2, y+1'
'y, z+1/2, x+1/2'
'z+1/2, y+1/2, x+1/2'
'z+1/2, -y+1/2, -x+1/2'
'-z+1/2, -y+1/2, x+1/2'
'-z+1/2, y+1/2, -x+1/2'
'y, -z+1, -x+1'
'-y, -z+1, x+1'
'-y, z+1, -x+1'
'x+1/2, y, z+1/2'
'y+1/2, -x, -z+1'
'-x+1/2, -y, z+1/2'
'-y+1/2, x, -z+1'
'x+1/2, -y, -z+1/2'
'-y+1/2, -x, z+1'
'-x+1/2, y, -z+1/2'
'y+1/2, x, z+1'
'z+1/2, x, y+1/2'
'x+1/2, -z, -y+1'
'-z+1/2, -x, y+1/2'
'-x+1/2, z, -y+1'
'z+1/2, -x, -y+1/2'
'-x+1/2, -z, y+1'
'-z+1/2, x, -y+1/2'
'x+1/2, z, y+1'
'y+1/2, z, x+1/2'
'z+1, y, x+1/2'
'z+1, -y, -x+1/2'
'-z+1, -y, x+1/2'
'-z+1, y, -x+1/2'
'y+1/2, -z+1/2, -x+1'
'-y+1/2, -z+1/2, x+1'
'-y+1/2, z+1/2, -x+1'
'x+1/2, y+1/2, z'
'y+1/2, -x+1/2, -z+1/2'
'-x+1/2, -y+1/2, z'
'-y+1/2, x+1/2, -z+1/2'
'x+1/2, -y+1/2, -z'
'-y+1/2, -x+1/2, z+1/2'
'-x+1/2, y+1/2, -z'
'y+1/2, x+1/2, z+1/2'
'z+1/2, x+1/2, y'
'x+1/2, -z+1/2, -y+1/2'
'-z+1/2, -x+1/2, y'
'-x+1/2, z+1/2, -y+1/2'
'z+1/2, -x+1/2, -y'
'-x+1/2, -z+1/2, y+1/2'
'-z+1/2, x+1/2, -y'
'x+1/2, z+1/2, y+1/2'
'y+1/2, z+1/2, x'
'z+1, y+1/2, x'
'z+1, -y+1/2, -x'
'-z+1, -y+1/2, x'
'-z+1, y+1/2, -x'
'y+1/2, -z+1, -x+1/2'
'-y+1/2, -z+1, x+1/2'
'-y+1/2, z+1, -x+1/2'

loop_
_atom_site_label
_atom_site_type_symbol
_atom_site_fract_x
_atom_site_fract_y
_atom_site_fract_z
_atom_site_U_iso_or_equiv
_atom_site_adp_type
_atom_site_occupancy
_atom_site_symmetry_multiplicity
_atom_site_calc_flag
_atom_site_refinement_flags
_atom_site_disorder_assembly
_atom_site_disorder_group
Cu1 Cu 0.138711(17) 0.361289(17) 0.361289(17) 0.0424(3) Uani 1 3 d S . .
O10 O 0.02626(8) 0.25190(8) 0.07083(7) 0.0444(7) Uani 1 1 d . . .
O61 O 0.0839(2) 0.3644(2) 0.3869(3) 0.0397(16) Uani 0.3333 1 d PDU . .
H61A H 0.0839 0.3492 0.4134 0.060 Uiso 0.3333 1 d PRD . .
H61B H 0.0548 0.3636 0.3777 0.060 Uiso 0.3333 1 d PRD . .
N10 N 0.11714(10) 0.34393(11) 0.30129(10) 0.0447(8) Uani 1 1 d . . .
C11 C 0.07657(13) 0.35028(14) 0.29293(13) 0.0492(11) Uani 1 1 d . . .
H11 H 0.0596 0.3635 0.3133 0.059 Uiso 1 1 calc R . .
C12 C 0.05845(14) 0.33784(14) 0.25469(15) 0.0535(11) Uani 1 1 d . . .
H12 H 0.0296 0.3425 0.2500 0.064 Uiso 1 1 calc R . .
C13 C 0.08156(14) 0.31953(13) 0.22482(12) 0.0472(10) Uani 1 1 d . . .
C14 C 0.12431(12) 0.31390(14) 0.23317(12) 0.0421(9) Uani 1 1 d . . .
H14 H 0.1420 0.3017 0.2128 0.051 Uiso 1 1 calc R . .
C15 C 0.14035(14) 0.32619(13) 0.27104(12) 0.0485(10) Uani 1 1 d . . .
H15 H 0.1692 0.3220 0.2761 0.058 Uiso 1 1 calc R . .
C16 C 0.06549(12) 0.30266(12) 0.18299(12) 0.0415(9) Uani 1 1 d . . .
C17 C 0.04567(14) 0.32983(14) 0.15374(13) 0.0476(10) Uani 1 1 d . . .
C18 C 0.03293(11) 0.31417(12) 0.11542(12) 0.0401(8) Uani 1 1 d . . .
H18 H 0.0207 0.3320 0.0952 0.048 Uiso 1 1 calc R . .
C19 C 0.03854(11) 0.27078(11) 0.10678(11) 0.0359(8) Uani 1 1 d . . .
C20 C 0.05768(13) 0.24489(12) 0.13544(12) 0.0432(9) Uani 1 1 d . . .
H20 H 0.0617 0.2162 0.1293 0.052 Uiso 1 1 calc R . .
C21 C 0.07126(15) 0.26145(14) 0.17380(13) 0.0512(11) Uani 1 1 d . . .
H21 H 0.0846 0.2438 0.1935 0.061 Uiso 1 1 calc R . .
C22 C 0.0401(2) 0.37686(14) 0.16130(15) 0.0727(16) Uani 1 1 d . . .
H22A H 0.0508 0.3841 0.1890 0.109 Uiso 1 1 calc R . .
H22B H 0.0104 0.3840 0.1597 0.109 Uiso 1 1 calc R . .
H22C H 0.0555 0.3925 0.1401 0.109 Uiso 1 1 calc R . .
C23 C 0.01164(12) 0.27859(11) 0.03732(11) 0.0361(8) Uani 1 1 d . . .
H23A H 0.0338 0.2984 0.0291 0.054 Uiso 1 1 calc R . .
H23B H -0.0130 0.2947 0.0465 0.054 Uiso 1 1 calc R . .
C44 C 0.0000 0.2500 0.0000 0.0397(16) Uani 1 4 d S . .
N30 N 0.2500 0.2500 0.2500 0.1208(16) Uiso 1.000 12 d SP . .
O31 O 0.2744 0.2256 0.2256 0.1208(16) Uiso 1.000 3 d SR . .
O32 O 0.2500 0.2925 0.2500 0.1208(16) Uiso 0.333 2 d SPR . .
N31 N 0.2500 0.2500 0.2500 0.1208(16) Uiso 1.000 12 d SP . .
N40 N 0.0173(2) 0.4038(2) -0.0074(2) 0.1208(16) Uiso 0.500 1 d PD . .
O40 O 0.0086(3) 0.3851(3) 0.0259(3) 0.1208(16) Uiso 0.500 1 d PD . .
O41 O 0.0408(3) 0.3871(3) -0.0339(3) 0.1208(16) Uiso 0.500 1 d PD . .
O42 O 0.0026(4) 0.4395(3) -0.0142(3) 0.1208(16) Uiso 0.500 1 d PD . .

loop_
_atom_site_aniso_label
_atom_site_aniso_U_11
_atom_site_aniso_U_22
_atom_site_aniso_U_33
_atom_site_aniso_U_23
_atom_site_aniso_U_13
_atom_site_aniso_U_12
Cu1 0.0424(3) 0.0424(3) 0.0424(3) 0.0017(3) -0.0017(3) -0.0017(3)
O10 0.0591(17) 0.0389(13) 0.0351(13) -0.0008(12) -0.0110(12) 0.0044(13)
O61 0.038(3) 0.040(3) 0.041(3) 0.002(3) 0.006(3) -0.005(3)
N10 0.051(2) 0.0474(17) 0.0361(17) 0.0025(14) -0.0073(15) -0.0081(16)
C11 0.042(2) 0.063(3) 0.043(2) -0.002(2) -0.0098(18) 0.004(2)
C12 0.048(2) 0.060(3) 0.052(2) -0.010(2) -0.019(2) 0.024(2)
C13 0.062(3) 0.047(2) 0.032(2) -0.0004(18) -0.0093(19) 0.011(2)
C14 0.0387(19) 0.053(2) 0.0347(19) -0.0044(17) -0.0065(15) -0.0030(17)
C15 0.046(2) 0.059(3) 0.041(2) -0.0013(19) -0.0105(19) 0.000(2)
C16 0.040(2) 0.050(2) 0.0346(19) -0.0117(18) -0.0064(16) 0.0046(17)
C17 0.056(2) 0.048(2) 0.039(2) 0.0038(18) -0.0077(18) 0.005(2)
C18 0.038(2) 0.045(2) 0.037(2) -0.0020(18) -0.0063(17) -0.0061(16)
C19 0.0340(17) 0.0388(19) 0.0348(18) -0.0020(17) 0.0057(16) -0.0026(15)
C20 0.052(2) 0.0368(19) 0.041(2) -0.0027(18) -0.0112(18) 0.0087(18)
C21 0.057(3) 0.055(3) 0.041(2) 0.0006(19) -0.015(2) 0.016(2)
C22 0.119(5) 0.049(3) 0.050(3) -0.007(2) -0.033(3) 0.014(3)
C23 0.041(2) 0.0419(19) 0.0251(17) -0.0041(16) -0.0060(15) 0.0005(17)
C44 0.035(2) 0.050(4) 0.035(2) 0.000 0.000 0.000

loop_
_atom_type_symbol
_atom_type_description
_atom_type_scat_dispersion_real
_atom_type_scat_dispersion_imag
_atom_type_scat_source
C C 0.0181 0.0091 'International Tables Vol C Tables 4.2.6.8 and 6.1.1.4'
H H 0.0000 0.0000 'International Tables Vol C Tables 4.2.6.8 and 6.1.1.4'
Cu Cu -1.9646 0.5888 'International Tables Vol C Tables 4.2.6.8 and 6.1.1.4'
N N 0.0311 0.0180 'International Tables Vol C Tables 4.2.6.8 and 6.1.1.4'
O O 0.0492 0.0322 'International Tables Vol C Tables 4.2.6.8 and 6.1.1.4'

loop_
_geom_angle_atom_site_label_1
_geom_angle_atom_site_label_2
_geom_angle_atom_site_label_3
_geom_angle_site_symmetry_1
_geom_angle_site_symmetry_2
_geom_angle_site_symmetry_3
_geom_angle
_geom_angle_publ_flag
O61 CU1 O61 . . 96_545 63.2(4) y
O61 CU1 O61 . . 83 63.2(4) y
O61 CU1 O61 96_545 . 83 63.2(4) y
O61 CU1 N10 . . 96_545 98.4(2) y
O61 CU1 N10 96_545 . 96_545 95.9(3) y
O61 CU1 N10 83 . 96_545 156.3(2) y
O61 CU1 N10 . . . 95.9(3) y
O61 CU1 N10 96_545 . . 156.3(2) y
O61 CU1 N10 83 . . 98.4(2) y
N10 CU1 N10 96_545 . . 98.25(13) y
O61 CU1 N10 . . 83 156.3(2) y
O61 CU1 N10 96_545 . 83 98.4(2) y
O61 CU1 N10 83 . 83 95.9(3) y
N10 CU1 N10 96_545 . 83 98.26(13) y
N10 CU1 N10 . . 83 98.26(13) y
C19 O10 C23 . . . 117.3(3) y
CU1 O61 H61A . . . 110 ?
CU1 O61 H61B . . . 137.0 ?
H61A O61 H61B . . . 104.0 ?
C11 N10 C15 . . . 117.0(3) y
C11 N10 CU1 . . . 117.2(3) y
C15 N10 CU1 . . . 125.7(3) y
N10 C11 C12 . . . 121.9(4) y
N10 C11 H11 . . . 119.1 ?
C12 C11 H11 . . . 119.1 ?
C13 C12 C11 . . . 120.9(4) y
C13 C12 H12 . . . 119.5 ?
C11 C12 H12 . . . 119.5 ?
C12 C13 C14 . . . 117.2(4) y
C12 C13 C16 . . . 126.2(4) y
C14 C13 C16 . . . 116.6(4) y
C15 C14 C13 . . . 119.7(4) y
C15 C14 H14 . . . 120.2 ?
C13 C14 H14 . . . 120.2 ?
N10 C15 C14 . . . 123.3(4) y
N10 C15 H15 . . . 118.3 ?
C14 C15 H15 . . . 118.3 ?
C21 C16 C17 . . . 120.5(4) y
C21 C16 C13 . . . 118.9(4) y
C17 C16 C13 . . . 120.5(4) y
C18 C17 C16 . . . 119.4(4) y
C18 C17 C22 . . . 117.4(4) y
C16 C17 C22 . . . 123.1(4) y
C17 C18 C19 . . . 119.1(4) y
C17 C18 H18 . . . 120.5 ?
C19 C18 H18 . . . 120.5 ?
O10 C19 C20 . . . 115.1(3) y
O10 C19 C18 . . . 124.1(3) y
C20 C19 C18 . . . 120.8(3) y
C19 C20 C21 . . . 119.4(4) y
C19 C20 H20 . . . 120.3 ?
C21 C20 H20 . . . 120.3 ?
C16 C21 C20 . . . 120.7(4) y
C16 C21 H21 . . . 119.6 ?
C20 C21 H21 . . . 119.6 ?
C17 C22 H22A . . . 109.5 ?
C17 C22 H22B . . . 109.5 ?
H22A C22 H22B . . . 109.5 ?
C17 C22 H22C . . . 109.5 ?
H22A C22 H22C . . . 109.5 ?
H22B C22 H22C . . . 109.5 ?
O10 C23 C44 . . . 107.5(2) y
O10 C23 H23A . . . 110.2 ?
C44 C23 H23A . . . 110.2 ?
O10 C23 H23B . . . 110.2 ?
C44 C23 H23B . . . 110.2 ?
H23A C23 H23B . . . 108.5 ?
C23 C44 C23 . . 7 107.7(3) y
C23 C44 C23 . . 92_455 110.39(14) y
C23 C44 C23 7 . 92_455 110.39(14) y
C23 C44 C23 . . 91_455 110.39(14) y
C23 C44 C23 7 . 91_455 110.39(14) y
C23 C44 C23 92_455 . 91_455 107.7(3) y

loop_
_geom_bond_atom_site_label_1
_geom_bond_atom_site_label_2
_geom_bond_site_symmetry_1
_geom_bond_site_symmetry_2
_geom_bond_distance
_geom_bond_publ_flag
Cu1 O61 . . 1.923(7) y
Cu1 O61 . 96_545 1.923(7) y
Cu1 O61 . 83 1.923(7) y
Cu1 N10 . 96_545 2.099(3) y
Cu1 N10 . . 2.099(3) y
Cu1 N10 . 83 2.099(3) y
O10 C19 . . 1.347(4) y
O10 C23 . . 1.438(4) y
O61 H61a . . 0.97 ?
O61 H61b . . 0.97 ?
N10 C11 . . 1.331(5) y
N10 C15 . . 1.336(5) y
C11 C12 . . 1.401(6) y
C11 H11 . . 0.94 ?
C12 C13 . . 1.333(6) y
C12 H12 . . 0.94 ?
C13 C14 . . 1.395(6) y
C13 C16 . . 1.521(5) y
C14 C15 . . 1.363(5) y
C14 H14 . . 0.94 ?
C15 H15 . . 0.94 ?
C16 C21 . . 1.354(6) y
C16 C17 . . 1.416(6) y
C17 C18 . . 1.376(6) y
C17 C22 . . 1.524(6) y
C18 C19 . . 1.416(5) y
C18 H18 . . 0.94 ?
C19 C20 . . 1.369(5) y
C20 C21 . . 1.395(6) y
C20 H20 . . 0.94 ?
C21 H21 . . 0.94 ?
C22 H22a . . 0.97 ?
C22 H22b . . 0.97 ?
C22 H22c . . 0.97 ?
C23 C44 . . 1.538(3) y
C23 H23a . . 0.98 ?
C23 H23b . . 0.98 ?
C44 C23 . 7 1.539(3) y
C44 C23 . 92_455 1.539(3) y
C44 C23 . 91_455 1.539(3) y
N30 O31 . 29 1.3424(1) y
N30 O31 . 75 1.3424(1) y
N30 O31 . 55 1.3424(1) y
N30 O31 . . 1.3424(1) y
N30 O32 . 37 1.3500(1) y
N30 O32 . 75 1.3500(1) y
N30 O32 . . 1.3500(1) y
N30 O32 . 9 1.3500(1) y
N30 O32 . 71_554 1.3500(1) y
N30 O32 . 17 1.3500(1) y
O31 O32 . 37 1.2377(1) y
O31 O32 . 75 1.2377(1) y
O31 O32 . 17 1.2377(1) y
O32 O31 . 29 1.2377(1) y
O32 O31 . 75 1.2377(1) y
N40 O40 . 7 1.173(11) y
N40 N40 . 7 1.196(14) y
N40 O41 . . 1.244(4) y
N40 O40 . . 1.245(4) y
N40 O42 . . 1.244(4) y
N40 O42 . 7 1.468(11) y
O40 N40 . 7 1.173(11) y
O40 O41 . 7 1.589(14) y
O40 O40 . 7 1.732(17) y
O40 O42 . 7 1.802(10) y
O41 O40 . 7 1.589(14) y
O42 O42 . 7 0.919(16) y
O42 N40 . 7 1.468(11) y
O42 O40 . 7 1.802(10) y

loop_
_geom_torsion_atom_site_label_1
_geom_torsion_atom_site_label_2
_geom_torsion_atom_site_label_3
_geom_torsion_atom_site_label_4
_geom_torsion_site_symmetry_1
_geom_torsion_site_symmetry_2
_geom_torsion_site_symmetry_3
_geom_torsion_site_symmetry_4
_geom_torsion
_geom_torsion_publ_flag
O61 CU1 N10 C11 . . . . 17.0(4) y
O61 CU1 N10 C11 96_545 . . . -9.6(7) y
O61 CU1 N10 C11 83 . . . -46.7(4) y
N10 CU1 N10 C11 96_545 . . . 116.4(4) y
N10 CU1 N10 C11 83 . . . -143.9(3) y
O61 CU1 N10 C15 . . . . -161.4(4) y
O61 CU1 N10 C15 96_545 . . . 171.9(6) y
O61 CU1 N10 C15 83 . . . 134.9(4) y
N10 CU1 N10 C15 96_545 . . . -62.0(3) y
N10 CU1 N10 C15 83 . . . 37.6(3) y
C15 N10 C11 C12 . . . . 1.9(6) y
CU1 N10 C11 C12 . . . . -176.6(3) y
N10 C11 C12 C13 . . . . -0.9(7) y
C11 C12 C13 C14 . . . . -0.8(7) y
C11 C12 C13 C16 . . . . 176.8(4) y
C12 C13 C14 C15 . . . . 1.4(7) y
C16 C13 C14 C15 . . . . -176.4(4) y
C11 N10 C15 C14 . . . . -1.3(6) y
CU1 N10 C15 C14 . . . . 177.1(3) y
C13 C14 C15 N10 . . . . -0.4(7) y
C12 C13 C16 C21 . . . . -121.0(5) y
C14 C13 C16 C21 . . . . 56.6(6) y
C12 C13 C16 C17 . . . . 60.4(6) y
C14 C13 C16 C17 . . . . -122.0(4) y
C21 C16 C17 C18 . . . . -1.2(6) y
C13 C16 C17 C18 . . . . 177.4(4) y
C21 C16 C17 C22 . . . . -177.0(5) y
C13 C16 C17 C22 . . . . 1.5(7) y
C16 C17 C18 C19 . . . . 2.4(6) y
C22 C17 C18 C19 . . . . 178.5(4) y
C23 O10 C19 C20 . . . . -171.2(3) y
C23 O10 C19 C18 . . . . 8.4(5) y
C17 C18 C19 O10 . . . . 178.2(4) y
C17 C18 C19 C20 . . . . -2.3(5) y
O10 C19 C20 C21 . . . . -179.5(4) y
C18 C19 C20 C21 . . . . 0.9(6) y
C17 C16 C21 C20 . . . . -0.2(7) y
C13 C16 C21 C20 . . . . -178.8(4) y
C19 C20 C21 C16 . . . . 0.4(7) y
C19 O10 C23 C44 . . . . 179.5(3) y
O10 C23 C44 C23 . . . 7 -174.7(3) y
O10 C23 C44 C23 . . . 92_455 64.7(3) y
O10 C23 C44 C23 . . . 91_455 -54.2(3) y
